data_2230838
loop_
_publ_author_name
'Gangadharan, Rajeswari'
'Sethusankar, K.'
'Murugan, Gandhi'
'Bakthadoss, Manickam'

_publ_section_title
;
 1-Methyl-3-<i>p</i>-tolyl-3,3a,4,9b-tetrahydro-1<i>H</i>-chromeno[4,3-<i>c</i>]isoxazole-3a-carbonitrile
;
_journal_coeditor_code RK2276
_journal_issue 7
_journal_name_full 'Acta Crystallographica Section E'
_journal_page_first o1695
_journal_paper_doi 10.1107/S1600536811021829
_journal_volume 67
_journal_year 2011
_chemical_formula_iupac 'C19 H18 N2 O2'
_chemical_formula_moiety 'C19 H18 N2 O2'
_chemical_formula_sum 'C19 H18 N2 O2'
_chemical_formula_weight 306.35
_chemical_name_systematic
;
1-Methyl-3-<i>p</i>-tolyl-3,3a,4,9b-tetrahydro-1<i>H</i>-chromeno[4,3-<i>c</i>]
isoxazole-3a-carbonitrile
;
_space_group_IT_number 14
_symmetry_cell_setting monoclinic
_symmetry_space_group_name_Hall '-P 2ybc'
_symmetry_space_group_name_H-M 'P 1 21/c 1'
_atom_sites_solution_hydrogens geom
_atom_sites_solution_primary direct
_atom_sites_solution_secondary difmap
_audit_creation_method SHELXL97
_cell_angle_alpha 90.00
_cell_angle_beta 98.234(2)
_cell_angle_gamma 90.00
_cell_formula_units_Z 4
_cell_length_a 8.5344(3)
_cell_length_b 7.6980(3)
_cell_length_c 24.6017(8)
_cell_measurement_reflns_used 3606
_cell_measurement_temperature 295(2)
_cell_measurement_theta_max 27.40
_cell_measurement_theta_min 0.997
_cell_volume 1599.62(10)
_computing_cell_refinement '<i>SAINT</i> (Bruker, 2004)'
_computing_data_collection '<i>APEX2</i> (Bruker, 2004)'
_computing_data_reduction '<i>SAINT</i> (Bruker, 2004)'
_computing_molecular_graphics '<i>ORTEP-3</i> (Farrugia, 1997)'
_computing_publication_material '<i>SHELXL97</i> (Sheldrick, 2008) and <i>PLATON</i> (Spek, 2009)'
_computing_structure_refinement '<i>SHELXL97</i> (Sheldrick, 2008)'
_computing_structure_solution '<i>SHELXS97</i> (Sheldrick, 2008)'
_diffrn_ambient_temperature 295(2)
_diffrn_measured_fraction_theta_full 0.997
_diffrn_measured_fraction_theta_max 0.997
_diffrn_measurement_device_type 'Bruker Kappa APEXII CCD diffractometer'
_diffrn_measurement_method \w-scans
_diffrn_radiation_monochromator graphite
_diffrn_radiation_source 'fine-focus sealed tube'
_diffrn_radiation_type MoK\a
_diffrn_radiation_wavelength 0.71073
_diffrn_reflns_av_R_equivalents 0.0297
_diffrn_reflns_av_sigmaI/netI 0.0250
_diffrn_reflns_limit_h_max 11
_diffrn_reflns_limit_h_min -10
_diffrn_reflns_limit_k_max 9
_diffrn_reflns_limit_k_min -9
_diffrn_reflns_limit_l_max 31
_diffrn_reflns_limit_l_min -31
_diffrn_reflns_number 16796
_diffrn_reflns_theta_full 27.40
_diffrn_reflns_theta_max 27.40
_diffrn_reflns_theta_min 2.41
_exptl_absorpt_coefficient_mu 0.084
_exptl_absorpt_correction_type none
_exptl_crystal_colour Colourless
_exptl_crystal_density_diffrn 1.272
_exptl_crystal_density_method 'not measured'
_exptl_crystal_description Block
_exptl_crystal_F_000 648
_exptl_crystal_size_max 0.30
_exptl_crystal_size_mid 0.25
_exptl_crystal_size_min 0.25
_refine_diff_density_max 0.162
_refine_diff_density_min -0.143
_refine_ls_extinction_method none
_refine_ls_goodness_of_fit_ref 1.036
_refine_ls_hydrogen_treatment constr
_refine_ls_matrix_type full
_refine_ls_number_parameters 210
_refine_ls_number_reflns 3606
_refine_ls_number_restraints 0
_refine_ls_restrained_S_all 1.036
_refine_ls_R_factor_all 0.0646
_refine_ls_R_factor_gt 0.0424
_refine_ls_shift/su_max 0.000
_refine_ls_shift/su_mean 0.000
_refine_ls_structure_factor_coef Fsqd
_refine_ls_weighting_details 'calc w=1/[\s^2^(Fo^2^)+(0.0533P)^2^+0.2230P] where P=(Fo^2^+2Fc^2^)/3'
_refine_ls_weighting_scheme calc
_refine_ls_wR_factor_gt 0.1064
_refine_ls_wR_factor_ref 0.1184
_reflns_number_gt 2571
_reflns_number_total 3606
_reflns_threshold_expression >2\s(I)
_cod_data_source_file rk2276.cif
_cod_data_source_block I
_cod_original_sg_symbol_H-M 'P 21/c'
_cod_database_code 2230838
_cod_database_fobs_code 2230838

loop_
_symmetry_equiv_pos_as_xyz
'x, y, z'
'-x, y+1/2, -z+1/2'
'-x, -y, -z'
'x, -y-1/2, z-1/2'

loop_
_atom_site_type_symbol
_atom_site_label
_atom_site_fract_x
_atom_site_fract_y
_atom_site_fract_z
_atom_site_U_iso_or_equiv
_atom_site_adp_type
_atom_site_calc_flag
_atom_site_refinement_flags
_atom_site_occupancy
_atom_site_symmetry_multiplicity
_atom_site_disorder_assembly
_atom_site_disorder_group
C C1 0.22956(16) 0.74379(19) 0.22503(6) 0.0473(3) Uani d . 1 1 . .
C C2 0.20315(19) 0.8782(2) 0.25995(6) 0.0580(4) Uani d . 1 1 . .
H H2 0.2518 0.8771 0.2963 0.070 Uiso calc R 1 1 . .
C C3 0.1058(2) 1.0123(2) 0.24110(8) 0.0655(5) Uani d . 1 1 . .
H H3 0.0882 1.1022 0.2647 0.079 Uiso calc R 1 1 . .
C C4 0.0333(2) 1.0157(2) 0.18741(8) 0.0661(5) Uani d . 1 1 . .
H H4 -0.0330 1.1073 0.1747 0.079 Uiso calc R 1 1 . .
C C5 0.05999(17) 0.8817(2) 0.15272(7) 0.0559(4) Uani d . 1 1 . .
H H5 0.0123 0.8851 0.1163 0.067 Uiso calc R 1 1 . .
C C6 0.15635(15) 0.74186(18) 0.17079(5) 0.0436(3) Uani d . 1 1 . .
C C7 0.19011(15) 0.60029(18) 0.13206(5) 0.0437(3) Uani d . 1 1 . .
H H7 0.2107 0.6513 0.0973 0.052 Uiso calc R 1 1 . .
C C8 0.33071(16) 0.48679(18) 0.15615(5) 0.0442(3) Uani d . 1 1 . .
C C9 0.32444(19) 0.4600(2) 0.21731(6) 0.0540(4) Uani d . 1 1 . .
H H9A 0.2260 0.4026 0.2219 0.065 Uiso calc R 1 1 . .
H H9B 0.4110 0.3849 0.2326 0.065 Uiso calc R 1 1 . .
C C10 0.29378(17) 0.3102(2) 0.12512(6) 0.0527(4) Uani d . 1 1 . .
H H10 0.2751 0.2212 0.1519 0.063 Uiso calc R 1 1 . .
C C11 -0.07140(19) 0.5205(3) 0.08314(8) 0.0816(6) Uani d . 1 1 . .
H H11A -0.0377 0.5647 0.0502 0.122 Uiso calc R 1 1 . .
H H11B -0.1272 0.6096 0.0998 0.122 Uiso calc R 1 1 . .
H H11C -0.1402 0.4227 0.0743 0.122 Uiso calc R 1 1 . .
C C12 0.41716(17) 0.24478(18) 0.09254(6) 0.0474(3) Uani d . 1 1 . .
C C13 0.43199(19) 0.3076(2) 0.04099(6) 0.0570(4) Uani d . 1 1 . .
H H13 0.3610 0.3903 0.0246 0.068 Uiso calc R 1 1 . .
C C14 0.5515(2) 0.2484(2) 0.01362(6) 0.0594(4) Uani d . 1 1 . .
H H14 0.5591 0.2913 -0.0212 0.071 Uiso calc R 1 1 . .
C C15 0.65985(18) 0.1273(2) 0.03664(6) 0.0540(4) Uani d . 1 1 . .
C C16 0.64196(19) 0.0627(2) 0.08744(7) 0.0602(4) Uani d . 1 1 . .
H H16 0.7124 -0.0210 0.1036 0.072 Uiso calc R 1 1 . .
C C17 0.52204(19) 0.1192(2) 0.11499(6) 0.0564(4) Uani d . 1 1 . .
H H17 0.5117 0.0722 0.1491 0.068 Uiso calc R 1 1 . .
C C18 0.7938(2) 0.0675(3) 0.00727(8) 0.0795(6) Uani d . 1 1 . .
H H18A 0.7638 0.0806 -0.0316 0.119 Uiso calc R 1 1 . .
H H18B 0.8165 -0.0525 0.0157 0.119 Uiso calc R 1 1 . .
H H18C 0.8862 0.1362 0.0191 0.119 Uiso calc R 1 1 . .
C C19 0.47926(17) 0.57010(19) 0.14768(6) 0.0469(3) Uani d . 1 1 . .
N N1 0.06659(14) 0.46627(17) 0.12132(5) 0.0582(4) Uani d . 1 1 . .
N N2 0.59187(16) 0.64169(19) 0.14207(6) 0.0678(4) Uani d . 1 1 . .
O O1 0.33511(13) 0.61910(14) 0.24647(4) 0.0597(3) Uani d . 1 1 . .
O O2 0.14917(12) 0.34224(16) 0.08996(5) 0.0686(3) Uani d . 1 1 . .

loop_
_atom_site_aniso_label
_atom_site_aniso_U_11
_atom_site_aniso_U_22
_atom_site_aniso_U_33
_atom_site_aniso_U_12
_atom_site_aniso_U_13
_atom_site_aniso_U_23
C1 0.0414(8) 0.0510(8) 0.0507(8) -0.0054(6) 0.0103(6) -0.0034(6)
C2 0.0541(9) 0.0643(10) 0.0576(9) -0.0120(8) 0.0154(7) -0.0173(8)
C3 0.0567(10) 0.0600(10) 0.0846(12) -0.0077(8) 0.0269(9) -0.0238(9)
C4 0.0535(9) 0.0552(10) 0.0924(13) 0.0099(8) 0.0198(9) -0.0044(9)
C5 0.0453(8) 0.0591(10) 0.0635(9) 0.0059(7) 0.0086(7) -0.0008(7)
C6 0.0345(7) 0.0484(8) 0.0494(7) -0.0031(6) 0.0114(5) -0.0031(6)
C7 0.0363(7) 0.0498(8) 0.0451(7) 0.0003(6) 0.0063(5) -0.0022(6)
C8 0.0403(7) 0.0442(8) 0.0485(7) 0.0010(6) 0.0077(6) -0.0006(6)
C9 0.0603(9) 0.0506(9) 0.0511(8) 0.0042(7) 0.0078(7) 0.0046(7)
C10 0.0504(9) 0.0462(8) 0.0630(9) -0.0033(7) 0.0137(7) -0.0057(7)
C11 0.0406(9) 0.1028(15) 0.0972(13) 0.0017(9) -0.0049(8) -0.0387(12)
C12 0.0488(8) 0.0407(8) 0.0528(8) -0.0017(6) 0.0076(6) -0.0052(6)
C13 0.0638(10) 0.0455(8) 0.0614(9) 0.0078(7) 0.0084(7) 0.0074(7)
C14 0.0741(11) 0.0536(9) 0.0529(8) -0.0037(8) 0.0173(8) 0.0015(7)
C15 0.0541(9) 0.0487(9) 0.0603(9) -0.0047(7) 0.0122(7) -0.0128(7)
C16 0.0563(9) 0.0580(10) 0.0644(10) 0.0141(8) 0.0026(7) -0.0008(8)
C17 0.0637(10) 0.0576(9) 0.0474(8) 0.0064(8) 0.0057(7) 0.0036(7)
C18 0.0744(12) 0.0772(13) 0.0927(13) -0.0026(10) 0.0327(10) -0.0224(10)
C19 0.0395(8) 0.0453(8) 0.0549(8) 0.0063(7) 0.0038(6) 0.0034(6)
N1 0.0395(7) 0.0621(8) 0.0736(8) -0.0039(6) 0.0095(6) -0.0215(7)
N2 0.0468(8) 0.0640(9) 0.0923(10) -0.0020(7) 0.0093(7) 0.0111(8)
O1 0.0649(7) 0.0651(7) 0.0462(5) 0.0059(6) -0.0022(5) -0.0047(5)
O2 0.0461(6) 0.0732(8) 0.0851(8) -0.0001(6) 0.0041(5) -0.0351(6)

loop_
_atom_type_symbol
_atom_type_description
_atom_type_scat_dispersion_real
_atom_type_scat_dispersion_imag
_atom_type_scat_source
C C 0.0033 0.0016 'International Tables Vol C Tables 4.2.6.8 and 6.1.1.4'
H H 0.0000 0.0000 'International Tables Vol C Tables 4.2.6.8 and 6.1.1.4'
N N 0.0061 0.0033 'International Tables Vol C Tables 4.2.6.8 and 6.1.1.4'
O O 0.0106 0.0060 'International Tables Vol C Tables 4.2.6.8 and 6.1.1.4'

loop_
_geom_angle_atom_site_label_1
_geom_angle_atom_site_label_2
_geom_angle_atom_site_label_3
_geom_angle_site_symmetry_1
_geom_angle_site_symmetry_3
_geom_angle
_geom_angle_publ_flag
O1 C1 C2 . . 116.22(13) ?
O1 C1 C6 . . 122.86(13) ?
C2 C1 C6 . . 120.87(14) ?
C3 C2 C1 . . 120.02(15) ?
C3 C2 H2 . . 120.0 ?
C1 C2 H2 . . 120.0 ?
C2 C3 C4 . . 120.58(15) ?
C2 C3 H3 . . 119.7 ?
C4 C3 H3 . . 119.7 ?
C3 C4 C5 . . 119.26(16) ?
C3 C4 H4 . . 120.4 ?
C5 C4 H4 . . 120.4 ?
C4 C5 C6 . . 121.65(15) ?
C4 C5 H5 . . 119.2 ?
C6 C5 H5 . . 119.2 ?
C5 C6 C1 . . 117.59(13) ?
C5 C6 C7 . . 121.19(12) ?
C1 C6 C7 . . 121.06(13) ?
N1 C7 C6 . . 115.14(11) ?
N1 C7 C8 . . 99.83(11) ?
C6 C7 C8 . . 112.25(11) ?
N1 C7 H7 . . 109.7 ?
C6 C7 H7 . . 109.7 ?
C8 C7 H7 . . 109.7 ?
C19 C8 C9 . . 110.68(12) ?
C19 C8 C7 . . 109.97(11) ?
C9 C8 C7 . . 108.78(11) ?
C19 C8 C10 . . 115.37(12) ?
C9 C8 C10 . . 109.25(12) ?
C7 C8 C10 . . 102.36(11) ?
O1 C9 C8 . . 111.94(12) ?
O1 C9 H9A . . 109.2 ?
C8 C9 H9A . . 109.2 ?
O1 C9 H9B . . 109.2 ?
C8 C9 H9B . . 109.2 ?
H9A C9 H9B . . 107.9 ?
O2 C10 C12 . . 110.34(12) ?
O2 C10 C8 . . 104.01(11) ?
C12 C10 C8 . . 116.36(12) ?
O2 C10 H10 . . 108.6 ?
C12 C10 H10 . . 108.6 ?
C8 C10 H10 . . 108.6 ?
N1 C11 H11A . . 109.5 ?
N1 C11 H11B . . 109.5 ?
H11A C11 H11B . . 109.5 ?
N1 C11 H11C . . 109.5 ?
H11A C11 H11C . . 109.5 ?
H11B C11 H11C . . 109.5 ?
C17 C12 C13 . . 118.32(14) ?
C17 C12 C10 . . 119.16(13) ?
C13 C12 C10 . . 122.51(14) ?
C14 C13 C12 . . 120.32(15) ?
C14 C13 H13 . . 119.8 ?
C12 C13 H13 . . 119.8 ?
C15 C14 C13 . . 121.60(14) ?
C15 C14 H14 . . 119.2 ?
C13 C14 H14 . . 119.2 ?
C16 C15 C14 . . 117.62(14) ?
C16 C15 C18 . . 121.05(16) ?
C14 C15 C18 . . 121.33(16) ?
C15 C16 C17 . . 121.40(15) ?
C15 C16 H16 . . 119.3 ?
C17 C16 H16 . . 119.3 ?
C16 C17 C12 . . 120.70(14) ?
C16 C17 H17 . . 119.7 ?
C12 C17 H17 . . 119.7 ?
C15 C18 H18A . . 109.5 ?
C15 C18 H18B . . 109.5 ?
H18A C18 H18B . . 109.5 ?
C15 C18 H18C . . 109.5 ?
H18A C18 H18C . . 109.5 ?
H18B C18 H18C . . 109.5 ?
N2 C19 C8 . . 176.76(16) ?
C11 N1 O2 . . 104.57(12) ?
C11 N1 C7 . . 114.00(14) ?
O2 N1 C7 . . 99.48(10) ?
C1 O1 C9 . . 114.86(11) ?
C10 O2 N1 . . 103.46(10) ?

loop_
_geom_bond_atom_site_label_1
_geom_bond_atom_site_label_2
_geom_bond_site_symmetry_2
_geom_bond_distance
_geom_bond_publ_flag
C1 O1 . 1.3692(18) ?
C1 C2 . 1.384(2) ?
C1 C6 . 1.3901(19) ?
C2 C3 . 1.364(2) ?
C2 H2 . 0.9300 ?
C3 C4 . 1.376(2) ?
C3 H3 . 0.9300 ?
C4 C5 . 1.378(2) ?
C4 H4 . 0.9300 ?
C5 C6 . 1.389(2) ?
C5 H5 . 0.9300 ?
C6 C7 . 1.5025(19) ?
C7 N1 . 1.4716(18) ?
C7 C8 . 1.5332(19) ?
C7 H7 . 0.9800 ?
C8 C19 . 1.462(2) ?
C8 C9 . 1.5272(19) ?
C8 C10 . 1.569(2) ?
C9 O1 . 1.4155(18) ?
C9 H9A . 0.9700 ?
C9 H9B . 0.9700 ?
C10 O2 . 1.4235(18) ?
C10 C12 . 1.4989(19) ?
C10 H10 . 0.9800 ?
C11 N1 . 1.458(2) ?
C11 H11A . 0.9600 ?
C11 H11B . 0.9600 ?
C11 H11C . 0.9600 ?
C12 C17 . 1.378(2) ?
C12 C13 . 1.380(2) ?
C13 C14 . 1.378(2) ?
C13 H13 . 0.9300 ?
C14 C15 . 1.377(2) ?
C14 H14 . 0.9300 ?
C15 C16 . 1.374(2) ?
C15 C18 . 1.509(2) ?
C16 C17 . 1.376(2) ?
C16 H16 . 0.9300 ?
C17 H17 . 0.9300 ?
C18 H18A . 0.9600 ?
C18 H18B . 0.9600 ?
C18 H18C . 0.9600 ?
C19 N2 . 1.1333(18) ?
N1 O2 . 1.4694(16) ?

loop_
_geom_hbond_atom_site_label_D
_geom_hbond_atom_site_label_H
_geom_hbond_atom_site_label_A
_geom_hbond_site_symmetry_A
_geom_hbond_distance_DH
_geom_hbond_distance_HA
_geom_hbond_distance_DA
_geom_hbond_angle_DHA
C10 H10 C4 1_545 0.98 2.84 3.662(2) 143
C3 H3 Cg3 2_555 0.93 2.99 3.8075(18) 147

loop_
_geom_torsion_atom_site_label_1
_geom_torsion_atom_site_label_2
_geom_torsion_atom_site_label_3
_geom_torsion_atom_site_label_4
_geom_torsion_site_symmetry_1
_geom_torsion_site_symmetry_2
_geom_torsion_site_symmetry_3
_geom_torsion_site_symmetry_4
_geom_torsion
_geom_torsion_publ_flag
O1 C1 C2 C3 . . . . 176.76(13) ?
C6 C1 C2 C3 . . . . -0.8(2) ?
C1 C2 C3 C4 . . . . -0.1(2) ?
C2 C3 C4 C5 . . . . 0.0(2) ?
C3 C4 C5 C6 . . . . 1.0(2) ?
C4 C5 C6 C1 . . . . -1.9(2) ?
C4 C5 C6 C7 . . . . -177.41(14) ?
O1 C1 C6 C5 . . . . -175.61(13) ?
C2 C1 C6 C5 . . . . 1.8(2) ?
O1 C1 C6 C7 . . . . -0.1(2) ?
C2 C1 C6 C7 . . . . 177.32(13) ?
C5 C6 C7 N1 . . . . -81.82(17) ?
C1 C6 C7 N1 . . . . 102.86(15) ?
C5 C6 C7 C8 . . . . 164.86(13) ?
C1 C6 C7 C8 . . . . -10.46(18) ?
N1 C7 C8 C19 . . . . 154.67(11) ?
C6 C7 C8 C19 . . . . -82.87(14) ?
N1 C7 C8 C9 . . . . -83.97(13) ?
C6 C7 C8 C9 . . . . 38.50(15) ?
N1 C7 C8 C10 . . . . 31.56(12) ?
C6 C7 C8 C10 . . . . 154.02(11) ?
C19 C8 C9 O1 . . . . 60.05(16) ?
C7 C8 C9 O1 . . . . -60.88(15) ?
C10 C8 C9 O1 . . . . -171.86(12) ?
C19 C8 C10 O2 . . . . -119.20(13) ?
C9 C8 C10 O2 . . . . 115.38(13) ?
C7 C8 C10 O2 . . . . 0.19(14) ?
C19 C8 C10 C12 . . . . 2.36(18) ?
C9 C8 C10 C12 . . . . -123.06(14) ?
C7 C8 C10 C12 . . . . 121.75(13) ?
O2 C10 C12 C17 . . . . -142.83(14) ?
C8 C10 C12 C17 . . . . 99.01(16) ?
O2 C10 C12 C13 . . . . 38.3(2) ?
C8 C10 C12 C13 . . . . -79.82(18) ?
C17 C12 C13 C14 . . . . -1.5(2) ?
C10 C12 C13 C14 . . . . 177.30(14) ?
C12 C13 C14 C15 . . . . -0.6(3) ?
C13 C14 C15 C16 . . . . 2.0(2) ?
C13 C14 C15 C18 . . . . -177.88(15) ?
C14 C15 C16 C17 . . . . -1.3(2) ?
C18 C15 C16 C17 . . . . 178.64(16) ?
C15 C16 C17 C12 . . . . -0.9(3) ?
C13 C12 C17 C16 . . . . 2.3(2) ?
C10 C12 C17 C16 . . . . -176.59(14) ?
C6 C7 N1 C11 . . . . 77.26(16) ?
C8 C7 N1 C11 . . . . -162.35(12) ?
C6 C7 N1 O2 . . . . -172.04(11) ?
C8 C7 N1 O2 . . . . -51.65(12) ?
C2 C1 O1 C9 . . . . 161.37(13) ?
C6 C1 O1 C9 . . . . -21.07(19) ?
C8 C9 O1 C1 . . . . 52.08(17) ?
C12 C10 O2 N1 . . . . -157.88(11) ?
C8 C10 O2 N1 . . . . -32.38(14) ?
C11 N1 O2 C10 . . . . 172.10(14) ?
C7 N1 O2 C10 . . . . 54.09(13) ?
